data_7210421
loop_
_publ_author_name
'Bu\<car, Dejan-Kre\<simir'
'Filip, Stefan'
'Arhangelskis, Mihails'
'Lloyd, Gareth O.'
'Jones, William'

_publ_section_title
;
 Advantages of mechanochemical cocrystallisation in the solid-state
 chemistry of pigments: colour-tuned fluorescein cocrystals
;
_journal_issue 32
_journal_name_full CrystEngComm
_journal_page_first 6289
_journal_paper_doi 10.1039/c3ce41013g
_journal_volume 15
_journal_year 2013
_chemical_formula_moiety '(C20 H12 O5), (C13 H9 N1)2'
_chemical_formula_structural '(C20 H12 O5), (C13 H9 N1)2'
_chemical_formula_sum 'C46 H30 N2 O5'
_chemical_formula_weight 690.75
_chemical_name_common 'fluorescein:acridine cocrystal'
_chemical_name_systematic ' ?'
_space_group_crystal_system orthorhombic
_space_group_IT_number 36
_space_group_name_Hall 'C 2c -2'
_space_group_name_H-M_alt 'C m c 21'
_symmetry_space_group_name_Hall 'C 2c -2'
_symmetry_space_group_name_H-M 'C m c 21'
_cell_angle_alpha 90
_cell_angle_beta 90
_cell_angle_gamma 90
_cell_formula_units_Z 4
_cell_length_a 25.2998(38)
_cell_length_b 16.8440(27)
_cell_length_c 7.88987(81)
_cell_measurement_temperature 293
_cell_volume 3362.3(8)
_computing_cell_refinement 'DICVOL 06 (Louer et al)'
_computing_data_collection 'X'Pert Data Collector (Panalytical)'
_computing_structure_refinement 'TOPAS Academic (Coelho 2007)'
_computing_structure_solution 'TOPAS Academic (Coelho 2007)'
_diffrn_ambient_temperature 293
_diffrn_detector_type X'Celerator
_diffrn_measurement_device_type 'Panalytical X'pert Powder'
_diffrn_radiation_monochromator none
_diffrn_radiation_type 'Cu K\a'
_diffrn_radiation_wavelength 1.5418
_diffrn_source 'sealed X-ray tube'
_diffrn_source_target Cu
_exptl_crystal_density_diffrn 1.3646(3)
_exptl_crystal_density_method 'not measured'
_exptl_crystal_F_000 1440
_pd_char_colour white
_pd_meas_2theta_range_inc 0.033
_pd_meas_2theta_range_max 59.9402
_pd_meas_2theta_range_min 3.0152
_pd_meas_number_of_points 1725
_pd_meas_scan_method cont
_pd_proc_ls_background_function 'Chebyshev polynomial'
_pd_proc_ls_pref_orient_corr none
_pd_proc_ls_profile_function pseudo-Voigt
_pd_proc_ls_prof_R_factor 0.044
_pd_proc_ls_prof_wR_expected 0.023
_pd_proc_ls_prof_wR_factor 0.056
_pd_spec_mounting ' ?'
_pd_spec_mount_mode reflection
_pd_spec_shape flat_sheet
_pd_spec_size_axial 14
_pd_spec_size_equat 10
_pd_spec_size_thick 0.5
_refine_ls_goodness_of_fit_all 2.421
_refine_ls_number_constraints 123
_refine_ls_number_parameters 42
_refine_ls_number_restraints 0
_refine_ls_R_I_factor 0.018
_refine_ls_weighting_scheme calc
_cod_data_source_file c3ce41013g.txt
_cod_data_source_block 1
_cod_original_cell_volume 3362.27(82)
_cod_database_code 7210421

loop_
_symmetry_equiv_pos_as_xyz
'-x, -y, z+1/2'
'-x, y, z'
'x, -y, z+1/2'
'x, y, z'
'-x+1/2, -y+1/2, z+1/2'
'-x+1/2, y+1/2, z'
'x+1/2, -y+1/2, z+1/2'
'x+1/2, y+1/2, z'

loop_
_atom_site_label
_atom_site_type_symbol
_atom_site_fract_x
_atom_site_fract_y
_atom_site_fract_z
_atom_site_B_iso_or_equiv
_atom_site_occupancy
_atom_site_symmetry_multiplicity
C1 C 0.5 1.1964(10) 0.8171(61) 0.18(33) 1 2
O1 O 0.5 1.2732(16) 0.7152(54) 0.18(33) 1 2
C2 C 0.5 1.3377(10) 0.8187(54) 0.18(33) 1 2
C3 C 0.5 1.31074(62) 0.9970(53) 0.18(33) 1 2
C4 C 0.5 1.3551(13) 1.1442(55) 0.18(33) 1 2
C5 C 0.5 1.3147(21) 1.2956(53) 0.18(33) 1 2
C6 C 0.5 1.2314(21) 1.2969(57) 0.18(33) 1 2
C7 C 0.5 1.1876(13) 1.1499(62) 0.18(33) 1 2
C8 C 0.5 1.22833(63) 0.9978(57) 0.18(33) 1 2
O2 O 0.5 1.4050(13) 0.7636(60) 0.18(33) 1 2
O4 O 0.5 1.0427(14) 0.6227(53) 0.18(33) 1 2
C14 C 0.54598(22) 1.0742(12) 0.6901(48) 0.18(33) 1 1
C9 C 0.54586(61) 1.1385(13) 0.8009(47) 0.18(33) 1 1
C10 C 0.59502(81) 1.1646(12) 0.8599(48) 0.18(33) 1 1
C11 C 0.64185(63) 1.1295(11) 0.8113(52) 0.18(33) 1 1
C12 C 0.64063(23) 1.0663(11) 0.6959(53) 0.18(33) 1 1
C13 C 0.592332(45) 1.0379(11) 0.6370(50) 0.18(33) 1 1
O3 O 0.685436(66) 1.0302(11) 0.6399(61) 0.18(33) 1 1
H1 H 0.5 1.4104(12) 1.1435(61) 0.18(33) 1 2
H2 H 0.5 1.3426(27) 1.3973(54) 0.18(33) 1 2
H3 H 0.5 1.2059(27) 1.4014(60) 0.18(33) 1 2
H4 H 0.5 1.1323(13) 1.1503(71) 0.18(33) 1 2
H5 H 0.5953(11) 1.2066(13) 0.9365(49) 0.18(33) 1 1
H6 H 0.67406(76) 1.1485(12) 0.8509(57) 0.18(33) 1 1
H8 H 0.59094(23) 0.9950(12) 0.5629(52) 0.18(33) 1 1
H7 H 0.71220(19) 1.0520(12) 0.6855(66) 0.18(33) 1 1
N1 N 0.78361(31) 1.09427(56) 0.7815(50) 0.18(33) 1 1
C15 C 0.81395(26) 1.03939(56) 0.8590(50) 0.18(33) 1 1
C16 C 0.79862(36) 0.95802(56) 0.8483(49) 0.18(33) 1 1
C17 C 0.82839(46) 0.90022(60) 0.9219(49) 0.18(33) 1 1
C18 C 0.87509(45) 0.91951(75) 1.0123(50) 0.18(33) 1 1
C19 C 0.89069(35) 0.99638(81) 1.0277(51) 0.18(33) 1 1
C20 C 0.86103(26) 1.05892(68) 0.9511(51) 0.18(33) 1 1
C21 C 0.87620(32) 1.13820(72) 0.9595(53) 0.18(33) 1 1
C22 C 0.84626(39) 1.19572(61) 0.8771(53) 0.18(33) 1 1
C23 C 0.86076(56) 1.27769(65) 0.8733(57) 0.18(33) 1 1
C24 C 0.83027(68) 1.33101(57) 0.7890(57) 0.18(33) 1 1
C25 C 0.78330(67) 1.30648(57) 0.7064(55) 0.18(33) 1 1
C26 C 0.76774(53) 1.22919(59) 0.7066(53) 0.18(33) 1 1
C27 C 0.79929(38) 1.17060(55) 0.7898(52) 0.18(33) 1 1
H9 H 0.76765(43) 0.94357(58) 0.7876(50) 0.18(33) 1 1
H10 H 0.81779(57) 0.84625(59) 0.9139(50) 0.18(33) 1 1
H11 H 0.89554(55) 0.87863(85) 1.0631(50) 0.18(33) 1 1
H12 H 0.92201(41) 1.00897(95) 1.0884(53) 0.18(33) 1 1
H13 H 0.90754(39) 1.15269(86) 1.0181(55) 0.18(33) 1 1
H14 H 0.89207(60) 1.29496(76) 0.9286(59) 0.18(33) 1 1
H15 H 0.84003(80) 1.38546(59) 0.7867(60) 0.18(33) 1 1
H16 H 0.76221(78) 1.34420(62) 0.6477(56) 0.18(33) 1 1
H17 H 0.73610(56) 1.21406(68) 0.6504(53) 0.18(33) 1 1

loop_
_geom_angle_atom_site_label_1
_geom_angle_atom_site_label_2
_geom_angle_atom_site_label_3
_geom_angle
_geom_angle_site_symmetry_1
_geom_angle_site_symmetry_2
_geom_angle_publ_flag
C1 O1 C2 111(3) . . yes
C1 C8 C3 110(2) . . yes
C1 C8 C7 130(3) . . yes
C1 C9 C14 124(2) 455 . yes
C1 C9 C10 117(2) 455 455 yes
C10 C11 C12 119(2) . . yes
C10 C11 H6 121(3) . . yes
C10 C11 C12 119(2) . . yes
C11 C10 H5 120(3) . . yes
C11 C12 C13 120(2) . . yes
C11 C12 O3 122(2) . . yes
C12 C11 H6 120(3) . . yes
C12 C13 H8 121(2) . . yes
C12 O3 H7 109(3) . . yes
C13 C12 O3 118(2) . . yes
C14 C13 C12 119(2) . . yes
C14 C13 H8 120(2) . . yes
C14 C9 C10 117(2) . . yes
C14 O4 C14 114(3) . . yes
C15 C16 C17 121(2) . . yes
C15 C16 H9 120(2) . . yes
C15 C20 C19 119(2) . . yes
C15 C20 C21 118(2) . . yes
C15 N1 C27 118(2) . . yes
C16 C15 C20 118(2) . . yes
C16 C17 C18 121(2) . . yes
C16 C17 H10 120(2) . . yes
C17 C16 H9 119(2) . . yes
C17 C18 C19 120(2) . . yes
C17 C18 H11 120(2) . . yes
C18 C17 H10 119(2) . . yes
C18 C19 C20 121(2) . . yes
C18 C19 H12 120(2) . . yes
C19 C18 H11 120(2) . . yes
C19 C20 C21 123(2) . . yes
C2 C3 C4 129(3) . . yes
C2 C3 C8 108(2) . . yes
C20 C19 H12 119(2) . . yes
C20 C21 C22 120(2) . . yes
C20 C21 H13 120(2) . . yes
C21 C22 C23 123(2) . . yes
C21 C22 C27 118(2) . . yes
C22 C21 H13 120(2) . . yes
C22 C23 C24 120(2) . . yes
C22 C23 H14 120(3) . . yes
C22 C27 C26 119(2) . . yes
C23 C22 C27 119(2) . . yes
C23 C24 C25 121(2) . . yes
C23 C24 H15 120(3) . . yes
C24 C23 H14 120(3) . . yes
C24 C25 C26 121(2) . . yes
C24 C25 H16 120(3) . . yes
C25 C24 H15 119(3) . . yes
C25 C26 C27 120(2) . . yes
C25 C26 H17 120(3) . . yes
C26 C25 H16 119(3) . . yes
C27 C26 H17 120(2) . . yes
C3 C2 O2 129(3) . . yes
C3 C4 C5 118(3) . . yes
C3 C4 H1 122(4) . . yes
C3 C8 C7 120(3) . . yes
C4 C3 C8 122(3) . . yes
C4 C5 C6 120(3) . . yes
C4 C5 H2 120(5) . . yes
C5 C4 H1 120(4) . . yes
C5 C6 C7 122(4) . . yes
C5 C6 H3 118(5) . . yes
C6 C5 H2 120(5) . . yes
C6 C7 C8 118(3) . . yes
C6 C7 H4 122(4) . . yes
C7 C6 H3 120(5) . . yes
C8 C1 C9 108(2) 455 455 yes
C8 C7 H4 120(4) . . yes
C9 C1 C9 99(2) . . yes
C9 C10 C11 122(2) . . yes
C9 C10 H5 118(3) . . yes
C9 C14 C13 122(2) . . yes
N1 C15 C16 118(2) . . yes
N1 C27 C22 123(2) . . yes
N1 C27 C26 118(2) . . yes
O1 C1 C8 101(3) . . yes
O1 C1 C9 120(3) 455 455 yes
O1 C2 C3 109(3) . . yes
O1 C2 O2 122(3) . . yes
O4 C14 C9 123(2) . . yes
O4 C14 C13 115(2) . . yes
O4 C14 C9 123(2) . . yes

loop_
_geom_bond_atom_site_label_1
_geom_bond_atom_site_label_2
_geom_bond_distance
_geom_bond_site_symmetry_2
_geom_bond_publ_flag
C9 C10 1.40(3) . yes
C10 C11 1.38(3) . yes
C11 C12 1.40(4) . yes
C12 C13 1.39(2) . yes
C14 C13 1.39(2) . yes
O4 C14 1.38(3) . yes
N1 C15 1.35(3) . yes
C15 C16 1.43(1) . yes
C16 C17 1.36(3) . yes
C17 C18 1.42(3) . yes
C18 C19 1.36(2) . yes
O1 C2 1.36(4) . yes
C15 C20 1.43(3) . yes
C19 C20 1.43(3) . yes
C20 C21 1.39(2) . yes
C21 C22 1.39(3) . yes
C22 C23 1.43(2) . yes
C23 C24 1.36(3) . yes
C24 C25 1.42(4) . yes
C25 C26 1.36(1) . yes
C22 C27 1.44(3) . yes
C26 C27 1.43(3) . yes
N1 C27 1.35(1) . yes
C2 C3 1.48(6) . yes
C3 C4 1.38(5) . yes
C4 C5 1.37(6) . yes
C5 C6 1.40(5) . yes
C6 C7 1.37(6) . yes
C1 C8 1.52(6) . yes
C3 C8 1.39(1) . yes
C7 C8 1.38(6) . yes
C1 C9 1.52(2) 455 yes
C14 C9 1.39(4) . yes
C1 O1 1.52(4) . yes
C2 O2 1.21(3) . yes
C12 O3 1.36(2) . yes
C4 H1 0.93(3) . yes
C17 H10 0.95(1) . yes
C18 H11 0.95(3) . yes
C19 H12 0.95(3) . yes
C21 H13 0.95(3) . yes
C23 H14 0.95(3) . yes
C24 H15 0.95(2) . yes
C25 H16 0.95(3) . yes
C26 H17 0.95(3) . yes
C5 H2 0.93(6) . yes
C6 H3 0.93(6) . yes
C7 H4 0.93(3) . yes
C10 H5 0.93(4) . yes
C11 H6 0.93(3) . yes
O3 H7 0.85(3) . yes
C13 H8 0.93(4) . yes
C16 H9 0.95(3) . yes
